data_4026887
loop_
_publ_author_name
'Zheng Yang'
'Mengyao She'
'Bing Yin'
'Jihong Cui'
'Yuze Zhang'
'Wei Sun'
'Jianli Li'
'Zhen Shi'

_publ_section_title
;
 Three Rhodamine-Based "Off-On" Chemosensors with High Selectivity and
 Sensitivity for Fe3+ Imaging in Living Cells
;
_journal_name_full 'Journal of Organic Chemistry'
_journal_page_first 1143
_journal_page_last 1147
_journal_paper_doi 10.1021/jo202056t
_journal_volume 77
_journal_year 2012
_chemical_formula_sum 'C36 H36 N4 O3 S'
_chemical_formula_weight 604.75
_chemical_name_systematic
; 
 ? 
;
_space_group_IT_number 14
_symmetry_cell_setting monoclinic
_symmetry_space_group_name_Hall '-P 2yn'
_symmetry_space_group_name_H-M 'P 1 21/n 1'
_atom_sites_solution_hydrogens geom
_atom_sites_solution_primary direct
_atom_sites_solution_secondary difmap
_audit_creation_method SHELXL-97
_cell_angle_alpha 90.00
_cell_angle_beta 110.58(3)
_cell_angle_gamma 90.00
_cell_formula_units_Z 4
_cell_length_a 16.253(3)
_cell_length_b 12.018(2)
_cell_length_c 16.937(3)
_cell_measurement_reflns_used 6850
_cell_measurement_temperature 293(2)
_cell_measurement_theta_max 25.56
_cell_measurement_theta_min 2.27
_cell_volume 3097.2(11)
_computing_cell_refinement 'Bruker SAINT'
_computing_data_collection 'Bruker APEX2'
_computing_data_reduction 'Bruker SAINT'
_computing_molecular_graphics 'Bruker SHELXTL'
_computing_publication_material 'Bruker SHELXTL'
_computing_structure_refinement 'SHELXL-97 (Sheldrick, 1997)'
_computing_structure_solution 'SHELXS-97 (Sheldrick, 1990)'
_diffrn_ambient_temperature 293(2)
_diffrn_detector_area_resol_mean 8.333
_diffrn_measured_fraction_theta_full 1.000
_diffrn_measured_fraction_theta_max 1.000
_diffrn_measurement_device_type 'BRUKER SMART APEXII'
_diffrn_measurement_method '\f and \w scans'
_diffrn_radiation_monochromator graphite
_diffrn_radiation_source 'fine-focus sealed tube'
_diffrn_radiation_type MoK\a
_diffrn_radiation_wavelength 0.71073
_diffrn_reflns_av_R_equivalents 0.0180
_diffrn_reflns_av_sigmaI/netI 0.0205
_diffrn_reflns_limit_h_max 19
_diffrn_reflns_limit_h_min -13
_diffrn_reflns_limit_k_max 14
_diffrn_reflns_limit_k_min -13
_diffrn_reflns_limit_l_max 20
_diffrn_reflns_limit_l_min -20
_diffrn_reflns_number 11080
_diffrn_reflns_theta_full 25.10
_diffrn_reflns_theta_max 25.10
_diffrn_reflns_theta_min 1.49
_exptl_absorpt_coefficient_mu 0.148
_exptl_absorpt_correction_T_max 0.9654
_exptl_absorpt_correction_T_min 0.9570
_exptl_absorpt_correction_type multi-scan
_exptl_absorpt_process_details sadabs
_exptl_crystal_colour yellow
_exptl_crystal_density_diffrn 1.297
_exptl_crystal_description block
_exptl_crystal_F_000 1280
_exptl_crystal_size_max 0.30
_exptl_crystal_size_mid 0.28
_exptl_crystal_size_min 0.24
_refine_diff_density_max 0.594
_refine_diff_density_min -0.318
_refine_diff_density_rms 0.059
_refine_ls_extinction_method none
_refine_ls_goodness_of_fit_ref 1.042
_refine_ls_hydrogen_treatment constr
_refine_ls_matrix_type full
_refine_ls_number_parameters 402
_refine_ls_number_reflns 5527
_refine_ls_number_restraints 0
_refine_ls_restrained_S_all 1.042
_refine_ls_R_factor_all 0.0625
_refine_ls_R_factor_gt 0.0554
_refine_ls_shift/su_max 0.001
_refine_ls_shift/su_mean 0.000
_refine_ls_structure_factor_coef Fsqd
_refine_ls_weighting_details 'calc w=1/[\s^2^(Fo^2^)+(0.0811P)^2^+1.4390P] where P=(Fo^2^+2Fc^2^)/3'
_refine_ls_weighting_scheme calc
_refine_ls_wR_factor_gt 0.1476
_refine_ls_wR_factor_ref 0.1564
_reflns_number_gt 4794
_reflns_number_total 5527
_reflns_threshold_expression >2sigma(I)
_cod_data_source_file jo202056t_si_002_3.cif
_cod_data_source_block Y3
_cod_database_code 4026887

loop_
_symmetry_equiv_pos_as_xyz
'x, y, z'
'-x+1/2, y+1/2, -z+1/2'
'-x, -y, -z'
'x-1/2, -y-1/2, z-1/2'

loop_
_atom_site_label
_atom_site_type_symbol
_atom_site_fract_x
_atom_site_fract_y
_atom_site_fract_z
_atom_site_U_iso_or_equiv
_atom_site_adp_type
_atom_site_occupancy
_atom_site_symmetry_multiplicity
_atom_site_calc_flag
_atom_site_refinement_flags
C1 C 0.16168(12) 0.29060(17) 0.82543(13) 0.0405(4) Uani 1 1 d .
C2 C 0.15049(12) 0.17203(16) 0.84875(12) 0.0391(4) Uani 1 1 d .
C3 C 0.21951(12) 0.09795(17) 0.87642(12) 0.0390(4) Uani 1 1 d .
C4 C 0.20944(14) -0.01079(18) 0.89855(13) 0.0435(5) Uani 1 1 d .
H4 H 0.2579 -0.0578 0.9165 0.052 Uiso 1 1 calc R
C5 C 0.12696(14) -0.05062(18) 0.89411(14) 0.0457(5) Uani 1 1 d .
C6 C 0.05657(14) 0.02474(19) 0.86654(16) 0.0515(5) Uani 1 1 d .
H6 H 0.0007 0.0018 0.8630 0.062 Uiso 1 1 calc R
C7 C 0.06903(14) 0.13164(19) 0.84473(15) 0.0499(5) Uani 1 1 d .
H7 H 0.0209 0.1792 0.8265 0.060 Uiso 1 1 calc R
C8 C 0.18638(18) -0.2368(2) 0.94401(18) 0.0645(7) Uani 1 1 d .
H8A H 0.1740 -0.2905 0.9811 0.077 Uiso 1 1 calc R
H8B H 0.2399 -0.1978 0.9763 0.077 Uiso 1 1 calc R
C9 C 0.2011(2) -0.2979(3) 0.8725(2) 0.0875(10) Uani 1 1 d .
H9A H 0.1489 -0.3383 0.8410 0.131 Uiso 1 1 calc R
H9B H 0.2492 -0.3489 0.8947 0.131 Uiso 1 1 calc R
H9C H 0.2147 -0.2454 0.8361 0.131 Uiso 1 1 calc R
C10 C 0.02759(18) -0.2036(2) 0.90126(19) 0.0676(7) Uani 1 1 d .
H10A H 0.0276 -0.2823 0.8883 0.081 Uiso 1 1 calc R
H10B H -0.0143 -0.1670 0.8527 0.081 Uiso 1 1 calc R
C11 C -0.0011(3) -0.1892(3) 0.9756(3) 0.1013(12) Uani 1 1 d .
H11A H 0.0383 -0.2289 1.0231 0.152 Uiso 1 1 calc R
H11B H -0.0596 -0.2180 0.9621 0.152 Uiso 1 1 calc R
H11C H -0.0005 -0.1116 0.9892 0.152 Uiso 1 1 calc R
C12 C 0.25591(12) 0.31267(17) 0.83332(12) 0.0391(4) Uani 1 1 d .
C13 C 0.31948(12) 0.23082(17) 0.85917(12) 0.0394(4) Uani 1 1 d .
C14 C 0.40554(13) 0.24876(18) 0.86296(13) 0.0444(5) Uani 1 1 d .
H14 H 0.4462 0.1912 0.8797 0.053 Uiso 1 1 calc R
C15 C 0.43147(13) 0.35178(19) 0.84196(14) 0.0462(5) Uani 1 1 d .
C16 C 0.36673(14) 0.43525(19) 0.81578(15) 0.0487(5) Uani 1 1 d .
H16 H 0.3814 0.5052 0.8012 0.058 Uiso 1 1 calc R
C17 C 0.28210(13) 0.41454(18) 0.81149(14) 0.0456(5) Uani 1 1 d .
H17 H 0.2407 0.4711 0.7932 0.055 Uiso 1 1 calc R
C18 C 0.57681(19) 0.2771(3) 0.8581(3) 0.0900(11) Uani 1 1 d .
H18A H 0.5445 0.2117 0.8304 0.108 Uiso 1 1 calc R
H18B H 0.5988 0.2628 0.9183 0.108 Uiso 1 1 calc R
C19 C 0.6529(2) 0.2924(4) 0.8301(3) 0.1072(13) Uani 1 1 d .
H19A H 0.6324 0.3157 0.7722 0.161 Uiso 1 1 calc R
H19B H 0.6841 0.2233 0.8356 0.161 Uiso 1 1 calc R
H19C H 0.6915 0.3479 0.8645 0.161 Uiso 1 1 calc R
C20 C 0.55443(16) 0.4810(2) 0.86342(19) 0.0666(7) Uani 1 1 d .
H20A H 0.5093 0.5367 0.8395 0.080 Uiso 1 1 calc R
H20B H 0.5993 0.4911 0.8385 0.080 Uiso 1 1 calc R
C21 C 0.5945(3) 0.4994(6) 0.9561(3) 0.159(3) Uani 1 1 d .
H21A H 0.5581 0.4660 0.9836 0.239 Uiso 1 1 calc R
H21B H 0.5993 0.5779 0.9676 0.239 Uiso 1 1 calc R
H21C H 0.6519 0.4663 0.9769 0.239 Uiso 1 1 calc R
C22 C 0.09836(13) 0.32085(19) 0.73777(14) 0.0464(5) Uani 1 1 d .
C23 C 0.09177(16) 0.2725(3) 0.66152(15) 0.0625(6) Uani 1 1 d .
H23 H 0.1279 0.2137 0.6591 0.075 Uiso 1 1 calc R
C24 C 0.0294(2) 0.3150(3) 0.58895(18) 0.0817(9) Uani 1 1 d .
H24 H 0.0236 0.2836 0.5371 0.098 Uiso 1 1 calc R
C25 C -0.0248(2) 0.4035(3) 0.5917(2) 0.0846(10) Uani 1 1 d .
H25 H -0.0653 0.4310 0.5419 0.102 Uiso 1 1 calc R
C26 C -0.01871(17) 0.4504(2) 0.6677(2) 0.0712(8) Uani 1 1 d .
H26 H -0.0548 0.5093 0.6702 0.085 Uiso 1 1 calc R
C27 C 0.04342(14) 0.40668(19) 0.74078(16) 0.0529(6) Uani 1 1 d .
C28 C 0.06117(14) 0.43829(18) 0.82859(16) 0.0516(5) Uani 1 1 d .
C29 C 0.16561(13) 0.37478(17) 0.96392(14) 0.0435(5) Uani 1 1 d .
C30 C 0.24979(14) 0.32925(19) 1.09255(15) 0.0499(5) Uani 1 1 d .
C31 C 0.31373(16) 0.2712(2) 1.15689(17) 0.0623(6) Uani 1 1 d .
H31 H 0.3440 0.2124 1.1439 0.075 Uiso 1 1 calc R
C32 C 0.33138(17) 0.3015(3) 1.23918(18) 0.0678(7) Uani 1 1 d .
H32 H 0.3728 0.2620 1.2822 0.081 Uiso 1 1 calc R
C33 C 0.28839(18) 0.3901(3) 1.25869(17) 0.0653(7) Uani 1 1 d .
C34 C 0.22346(19) 0.4482(2) 1.19782(18) 0.0660(7) Uani 1 1 d .
H34 H 0.1934 0.5063 1.2118 0.079 Uiso 1 1 calc R
C35 C 0.20462(16) 0.4154(2) 1.11316(16) 0.0539(6) Uani 1 1 d .
C36 C 0.2841(3) 0.5109(4) 1.3694(2) 0.0991(11) Uani 1 1 d .
H36A H 0.3000 0.5743 1.3434 0.149 Uiso 1 1 calc R
H36B H 0.3092 0.5181 1.4296 0.149 Uiso 1 1 calc R
H36C H 0.2212 0.5067 1.3524 0.149 Uiso 1 1 calc R
N1 N 0.13020(11) 0.37215(14) 0.87685(11) 0.0431(4) Uani 1 1 d .
N2 N 0.22689(11) 0.30775(16) 1.00682(12) 0.0475(4) Uani 1 1 d .
O1 O 0.30393(9) 0.12563(12) 0.88265(10) 0.0490(4) Uani 1 1 d .
N3 N 0.11521(13) -0.15804(17) 0.91602(14) 0.0584(5) Uani 1 1 d .
N4 N 0.51576(12) 0.37119(18) 0.84115(15) 0.0614(6) Uani 1 1 d .
O4 O 0.02435(12) 0.50759(16) 0.85716(14) 0.0724(5) Uani 1 1 d .
O5 O 0.31585(15) 0.4143(2) 1.34439(13) 0.0895(7) Uani 1 1 d .
S1 S 0.12805(4) 0.47104(5) 1.02223(4) 0.0559(2) Uani 1 1 d .

loop_
_atom_site_aniso_label
_atom_site_aniso_U_11
_atom_site_aniso_U_22
_atom_site_aniso_U_33
_atom_site_aniso_U_23
_atom_site_aniso_U_13
_atom_site_aniso_U_12
C1 0.0363(10) 0.0390(10) 0.0478(11) 0.0000(8) 0.0168(8) 0.0016(8)
C2 0.0384(10) 0.0374(10) 0.0431(10) -0.0020(8) 0.0166(8) -0.0013(8)
C3 0.0382(10) 0.0401(10) 0.0407(10) -0.0010(8) 0.0164(8) -0.0023(8)
C4 0.0437(11) 0.0418(11) 0.0472(11) 0.0036(9) 0.0186(9) 0.0008(9)
C5 0.0533(12) 0.0424(11) 0.0477(11) -0.0012(9) 0.0254(9) -0.0059(9)
C6 0.0432(11) 0.0494(12) 0.0689(14) -0.0003(10) 0.0285(10) -0.0069(9)
C7 0.0408(11) 0.0450(12) 0.0679(14) 0.0029(10) 0.0241(10) 0.0019(9)
C8 0.0683(15) 0.0490(13) 0.0775(17) 0.0198(12) 0.0273(13) -0.0046(12)
C9 0.088(2) 0.0695(19) 0.121(3) 0.0017(18) 0.057(2) 0.0084(16)
C10 0.0692(16) 0.0481(13) 0.0898(19) 0.0010(13) 0.0334(14) -0.0137(12)
C11 0.105(3) 0.096(3) 0.133(3) 0.002(2) 0.079(2) -0.019(2)
C12 0.0363(10) 0.0412(10) 0.0412(10) -0.0003(8) 0.0154(8) -0.0009(8)
C13 0.0372(10) 0.0395(10) 0.0419(10) 0.0033(8) 0.0144(8) -0.0003(8)
C14 0.0361(10) 0.0460(11) 0.0515(11) 0.0072(9) 0.0158(9) 0.0039(8)
C15 0.0388(10) 0.0506(12) 0.0513(12) 0.0040(9) 0.0184(9) -0.0026(9)
C16 0.0462(11) 0.0413(11) 0.0603(13) 0.0073(10) 0.0209(10) -0.0040(9)
C17 0.0414(10) 0.0409(11) 0.0556(12) 0.0041(9) 0.0184(9) 0.0036(9)
C18 0.0572(15) 0.080(2) 0.148(3) 0.037(2) 0.0549(18) 0.0120(14)
C19 0.087(2) 0.135(4) 0.116(3) 0.020(3) 0.055(2) 0.035(2)
C20 0.0438(12) 0.0709(17) 0.0866(18) 0.0021(14) 0.0251(12) -0.0129(11)
C21 0.132(4) 0.257(7) 0.113(3) -0.082(4) 0.072(3) -0.117(4)
C22 0.0358(10) 0.0485(12) 0.0529(12) 0.0081(9) 0.0130(9) -0.0056(9)
C23 0.0548(13) 0.0790(18) 0.0521(13) 0.0029(12) 0.0166(11) -0.0051(12)
C24 0.0704(18) 0.114(3) 0.0528(15) 0.0102(16) 0.0120(13) -0.0096(18)
C25 0.0613(16) 0.103(3) 0.0707(19) 0.0331(18) 0.0000(14) -0.0061(17)
C26 0.0463(13) 0.0667(17) 0.087(2) 0.0285(15) 0.0067(13) 0.0026(12)
C27 0.0379(10) 0.0475(12) 0.0680(14) 0.0128(11) 0.0118(10) -0.0034(9)
C28 0.0396(11) 0.0393(11) 0.0767(15) 0.0058(10) 0.0213(10) 0.0028(9)
C29 0.0399(10) 0.0358(10) 0.0611(13) -0.0034(9) 0.0257(9) -0.0019(8)
C30 0.0439(11) 0.0507(12) 0.0593(13) -0.0015(10) 0.0235(10) -0.0077(9)
C31 0.0501(13) 0.0693(16) 0.0673(15) 0.0034(13) 0.0206(11) 0.0032(11)
C32 0.0529(14) 0.086(2) 0.0632(15) 0.0091(14) 0.0190(12) -0.0018(13)
C33 0.0617(15) 0.0794(18) 0.0566(14) 0.0037(13) 0.0229(12) -0.0133(13)
C34 0.0745(17) 0.0623(15) 0.0741(17) -0.0065(13) 0.0420(14) -0.0031(13)
C35 0.0586(13) 0.0499(13) 0.0621(14) -0.0027(11) 0.0322(11) -0.0084(10)
C36 0.119(3) 0.115(3) 0.075(2) -0.022(2) 0.048(2) -0.007(2)
N1 0.0387(9) 0.0371(9) 0.0558(10) 0.0005(7) 0.0194(8) 0.0040(7)
N2 0.0410(9) 0.0487(10) 0.0545(10) -0.0027(8) 0.0189(8) 0.0017(8)
O1 0.0356(7) 0.0411(8) 0.0712(10) 0.0136(7) 0.0200(7) 0.0022(6)
N3 0.0585(11) 0.0456(11) 0.0792(14) 0.0092(10) 0.0345(10) -0.0057(9)
N4 0.0410(10) 0.0577(12) 0.0902(15) 0.0149(11) 0.0290(10) -0.0015(9)
O4 0.0650(11) 0.0551(10) 0.0989(15) 0.0032(10) 0.0309(10) 0.0232(9)
O5 0.0939(15) 0.1122(19) 0.0623(12) -0.0031(12) 0.0274(11) -0.0004(14)
S1 0.0668(4) 0.0443(3) 0.0674(4) -0.0002(3) 0.0371(3) 0.0111(3)

loop_
_atom_type_symbol
_atom_type_description
_atom_type_scat_dispersion_real
_atom_type_scat_dispersion_imag
_atom_type_scat_source
C C 0.0033 0.0016 'International Tables Vol C Tables 4.2.6.8 and 6.1.1.4'
H H 0.0000 0.0000 'International Tables Vol C Tables 4.2.6.8 and 6.1.1.4'
N N 0.0061 0.0033 'International Tables Vol C Tables 4.2.6.8 and 6.1.1.4'
O O 0.0106 0.0060 'International Tables Vol C Tables 4.2.6.8 and 6.1.1.4'
S S 0.1246 0.1234 'International Tables Vol C Tables 4.2.6.8 and 6.1.1.4'

loop_
_geom_angle_atom_site_label_1
_geom_angle_atom_site_label_2
_geom_angle_atom_site_label_3
_geom_angle
C2 C1 C12 110.75(16)
C2 C1 N1 111.41(16)
C12 C1 N1 111.83(16)
C2 C1 C22 112.25(17)
C12 C1 C22 111.11(17)
N1 C1 C22 99.03(16)
C3 C2 C7 116.01(19)
C3 C2 C1 122.76(17)
C7 C2 C1 121.23(18)
C2 C3 O1 122.61(18)
C2 C3 C4 122.81(18)
O1 C3 C4 114.57(18)
C3 C4 C5 120.66(19)
C3 C4 H4 119.7
C5 C4 H4 119.7
N3 C5 C4 121.8(2)
N3 C5 C6 121.4(2)
C4 C5 C6 116.75(19)
C7 C6 C5 120.9(2)
C7 C6 H6 119.5
C5 C6 H6 119.5
C6 C7 C2 122.9(2)
C6 C7 H7 118.6
C2 C7 H7 118.6
N3 C8 C9 113.1(2)
N3 C8 H8A 109.0
C9 C8 H8A 109.0
N3 C8 H8B 109.0
C9 C8 H8B 109.0
H8A C8 H8B 107.8
C8 C9 H9A 109.5
C8 C9 H9B 109.5
H9A C9 H9B 109.5
C8 C9 H9C 109.5
H9A C9 H9C 109.5
H9B C9 H9C 109.5
N3 C10 C11 112.6(3)
N3 C10 H10A 109.1
C11 C10 H10A 109.1
N3 C10 H10B 109.1
C11 C10 H10B 109.1
H10A C10 H10B 107.8
C10 C11 H11A 109.5
C10 C11 H11B 109.5
H11A C11 H11B 109.5
C10 C11 H11C 109.5
H11A C11 H11C 109.5
H11B C11 H11C 109.5
C13 C12 C17 116.56(18)
C13 C12 C1 121.60(18)
C17 C12 C1 121.78(18)
O1 C13 C12 123.59(17)
O1 C13 C14 114.34(17)
C12 C13 C14 122.06(19)
C15 C14 C13 120.93(19)
C15 C14 H14 119.5
C13 C14 H14 119.5
C14 C15 N4 122.5(2)
C14 C15 C16 116.99(18)
N4 C15 C16 120.4(2)
C17 C16 C15 120.7(2)
C17 C16 H16 119.6
C15 C16 H16 119.6
C16 C17 C12 122.71(19)
C16 C17 H17 118.6
C12 C17 H17 118.6
N4 C18 C19 115.2(3)
N4 C18 H18A 108.5
C19 C18 H18A 108.5
N4 C18 H18B 108.5
C19 C18 H18B 108.5
H18A C18 H18B 107.5
C18 C19 H19A 109.5
C18 C19 H19B 109.5
H19A C19 H19B 109.5
C18 C19 H19C 109.5
H19A C19 H19C 109.5
H19B C19 H19C 109.5
N4 C20 C21 113.4(3)
N4 C20 H20A 108.9
C21 C20 H20A 108.9
N4 C20 H20B 108.9
C21 C20 H20B 108.9
H20A C20 H20B 107.7
C20 C21 H21A 109.5
C20 C21 H21B 109.5
H21A C21 H21B 109.5
C20 C21 H21C 109.5
H21A C21 H21C 109.5
H21B C21 H21C 109.5
C27 C22 C23 120.7(2)
C27 C22 C1 111.6(2)
C23 C22 C1 127.8(2)
C22 C23 C24 117.7(3)
C22 C23 H23 121.1
C24 C23 H23 121.1
C23 C24 C25 121.7(3)
C23 C24 H24 119.1
C25 C24 H24 119.1
C26 C25 C24 120.4(3)
C26 C25 H25 119.8
C24 C25 H25 119.8
C25 C26 C27 117.8(3)
C25 C26 H26 121.1
C27 C26 H26 121.1
C22 C27 C26 121.7(3)
C22 C27 C28 109.49(19)
C26 C27 C28 128.8(3)
O4 C28 N1 124.5(2)
O4 C28 C27 129.2(2)
N1 C28 C27 106.31(19)
N2 C29 N1 122.47(19)
N2 C29 S1 116.45(17)
N1 C29 S1 121.08(15)
C35 C30 N2 115.6(2)
C35 C30 C31 119.5(2)
N2 C30 C31 125.0(2)
C32 C31 C30 119.5(3)
C32 C31 H31 120.3
C30 C31 H31 120.3
C31 C32 C33 120.5(3)
C31 C32 H32 119.7
C33 C32 H32 119.7
C32 C33 C34 122.2(3)
C32 C33 O5 114.1(3)
C34 C33 O5 123.7(3)
C33 C34 C35 117.0(3)
C33 C34 H34 121.5
C35 C34 H34 121.5
C30 C35 C34 121.3(2)
C30 C35 S1 110.04(18)
C34 C35 S1 128.7(2)
O5 C36 H36A 109.5
O5 C36 H36B 109.5
H36A C36 H36B 109.5
O5 C36 H36C 109.5
H36A C36 H36C 109.5
H36B C36 H36C 109.5
C29 N1 C28 124.36(19)
C29 N1 C1 122.02(16)
C28 N1 C1 113.56(18)
C29 N2 C30 110.05(19)
C13 O1 C3 118.59(15)
C5 N3 C8 122.29(19)
C5 N3 C10 121.6(2)
C8 N3 C10 115.5(2)
C15 N4 C20 119.1(2)
C15 N4 C18 118.0(2)
C20 N4 C18 116.7(2)
C33 O5 C36 118.2(3)
C35 S1 C29 87.87(11)

loop_
_geom_bond_atom_site_label_1
_geom_bond_atom_site_label_2
_geom_bond_distance
C1 C2 1.507(3)
C1 C12 1.513(3)
C1 N1 1.515(3)
C1 C22 1.524(3)
C2 C3 1.379(3)
C2 C7 1.389(3)
C3 O1 1.379(2)
C3 C4 1.385(3)
C4 C5 1.400(3)
C4 H4 0.9300
C5 N3 1.375(3)
C5 C6 1.404(3)
C6 C7 1.371(3)
C6 H6 0.9300
C7 H7 0.9300
C8 N3 1.440(3)
C8 C9 1.506(4)
C8 H8A 0.9700
C8 H8B 0.9700
C9 H9A 0.9600
C9 H9B 0.9600
C9 H9C 0.9600
C10 N3 1.463(3)
C10 C11 1.499(4)
C10 H10A 0.9700
C10 H10B 0.9700
C11 H11A 0.9600
C11 H11B 0.9600
C11 H11C 0.9600
C12 C13 1.382(3)
C12 C17 1.388(3)
C13 O1 1.375(2)
C13 C14 1.394(3)
C14 C15 1.394(3)
C14 H14 0.9300
C15 N4 1.395(3)
C15 C16 1.408(3)
C16 C17 1.374(3)
C16 H16 0.9300
C17 H17 0.9300
C18 N4 1.465(4)
C18 C19 1.483(4)
C18 H18A 0.9700
C18 H18B 0.9700
C19 H19A 0.9600
C19 H19B 0.9600
C19 H19C 0.9600
C20 N4 1.453(3)
C20 C21 1.490(5)
C20 H20A 0.9700
C20 H20B 0.9700
C21 H21A 0.9600
C21 H21B 0.9600
C21 H21C 0.9600
C22 C27 1.377(3)
C22 C23 1.385(3)
C23 C24 1.387(4)
C23 H23 0.9300
C24 C25 1.391(5)
C24 H24 0.9300
C25 C26 1.376(5)
C25 H25 0.9300
C26 C27 1.396(3)
C26 H26 0.9300
C27 C28 1.462(4)
C28 O4 1.220(3)
C28 N1 1.384(3)
C29 N2 1.288(3)
C29 N1 1.382(3)
C29 S1 1.764(2)
C30 C35 1.383(3)
C30 N2 1.391(3)
C30 C31 1.400(3)
C31 C32 1.370(4)
C31 H31 0.9300
C32 C33 1.376(4)
C32 H32 0.9300
C33 C34 1.378(4)
C33 O5 1.391(3)
C34 C35 1.413(4)
C34 H34 0.9300
C35 S1 1.738(3)
C36 O5 1.396(4)
C36 H36A 0.9600
C36 H36B 0.9600
C36 H36C 0.9600

loop_
_geom_torsion_atom_site_label_1
_geom_torsion_atom_site_label_2
_geom_torsion_atom_site_label_3
_geom_torsion_atom_site_label_4
_geom_torsion
C12 C1 C2 C3 2.4(3)
N1 C1 C2 C3 -122.8(2)
C22 C1 C2 C3 127.2(2)
C12 C1 C2 C7 -178.73(19)
N1 C1 C2 C7 56.1(3)
C22 C1 C2 C7 -53.9(3)
C7 C2 C3 O1 179.14(19)
C1 C2 C3 O1 -1.9(3)
C7 C2 C3 C4 0.5(3)
C1 C2 C3 C4 179.44(19)
C2 C3 C4 C5 -0.4(3)
O1 C3 C4 C5 -179.15(18)
C3 C4 C5 N3 -179.7(2)
C3 C4 C5 C6 -0.1(3)
N3 C5 C6 C7 -179.9(2)
C4 C5 C6 C7 0.4(3)
C5 C6 C7 C2 -0.3(4)
C3 C2 C7 C6 -0.1(3)
C1 C2 C7 C6 -179.1(2)
C2 C1 C12 C13 -0.2(3)
N1 C1 C12 C13 124.7(2)
C22 C1 C12 C13 -125.7(2)
C2 C1 C12 C17 176.92(18)
N1 C1 C12 C17 -58.2(2)
C22 C1 C12 C17 51.4(3)
C17 C12 C13 O1 -179.86(19)
C1 C12 C13 O1 -2.6(3)
C17 C12 C13 C14 -0.3(3)
C1 C12 C13 C14 177.01(19)
O1 C13 C14 C15 -179.25(19)
C12 C13 C14 C15 1.1(3)
C13 C14 C15 N4 -176.9(2)
C13 C14 C15 C16 -0.9(3)
C14 C15 C16 C17 0.0(3)
N4 C15 C16 C17 176.0(2)
C15 C16 C17 C12 0.9(4)
C13 C12 C17 C16 -0.7(3)
C1 C12 C17 C16 -178.0(2)
C2 C1 C22 C27 119.2(2)
C12 C1 C22 C27 -116.16(19)
N1 C1 C22 C27 1.5(2)
C2 C1 C22 C23 -60.4(3)
C12 C1 C22 C23 64.2(3)
N1 C1 C22 C23 -178.1(2)
C27 C22 C23 C24 1.2(4)
C1 C22 C23 C24 -179.2(2)
C22 C23 C24 C25 0.3(4)
C23 C24 C25 C26 -1.1(5)
C24 C25 C26 C27 0.3(4)
C23 C22 C27 C26 -2.0(3)
C1 C22 C27 C26 178.4(2)
C23 C22 C27 C28 177.2(2)
C1 C22 C27 C28 -2.5(2)
C25 C26 C27 C22 1.2(4)
C25 C26 C27 C28 -177.8(2)
C22 C27 C28 O4 -177.1(2)
C26 C27 C28 O4 2.0(4)
C22 C27 C28 N1 2.4(2)
C26 C27 C28 N1 -178.6(2)
C35 C30 C31 C32 -0.9(4)
N2 C30 C31 C32 178.9(2)
C30 C31 C32 C33 -1.6(4)
C31 C32 C33 C34 3.3(4)
C31 C32 C33 O5 -177.3(2)
C32 C33 C34 C35 -2.2(4)
O5 C33 C34 C35 178.3(2)
N2 C30 C35 C34 -178.0(2)
C31 C30 C35 C34 1.8(3)
N2 C30 C35 S1 1.4(2)
C31 C30 C35 S1 -178.78(18)
C33 C34 C35 C30 -0.3(4)
C33 C34 C35 S1 -179.6(2)
N2 C29 N1 C28 176.28(19)
S1 C29 N1 C28 -3.4(3)
N2 C29 N1 C1 -0.6(3)
S1 C29 N1 C1 179.72(14)
O4 C28 N1 C29 1.0(3)
C27 C28 N1 C29 -178.49(18)
O4 C28 N1 C1 178.1(2)
C27 C28 N1 C1 -1.4(2)
C2 C1 N1 C29 58.9(2)
C12 C1 N1 C29 -65.7(2)
C22 C1 N1 C29 177.17(17)
C2 C1 N1 C28 -118.32(19)
C12 C1 N1 C28 117.14(19)
C22 C1 N1 C28 0.0(2)
N1 C29 N2 C30 179.91(18)
S1 C29 N2 C30 -0.4(2)
C35 C30 N2 C29 -0.7(3)
C31 C30 N2 C29 179.5(2)
C12 C13 O1 C3 3.2(3)
C14 C13 O1 C3 -176.39(18)
C2 C3 O1 C13 -0.9(3)
C4 C3 O1 C13 177.80(18)
C4 C5 N3 C8 -0.7(4)
C6 C5 N3 C8 179.6(2)
C4 C5 N3 C10 -172.1(2)
C6 C5 N3 C10 8.2(4)
C9 C8 N3 C5 -86.6(3)
C9 C8 N3 C10 85.3(3)
C11 C10 N3 C5 -92.2(3)
C11 C10 N3 C8 95.8(3)
C14 C15 N4 C20 -147.4(2)
C16 C15 N4 C20 36.8(3)
C14 C15 N4 C18 3.8(4)
C16 C15 N4 C18 -172.0(3)
C21 C20 N4 C15 82.0(4)
C21 C20 N4 C18 -69.7(4)
C19 C18 N4 C15 161.2(3)
C19 C18 N4 C20 -46.8(5)
C32 C33 O5 C36 172.1(3)
C34 C33 O5 C36 -8.4(4)
C30 C35 S1 C29 -1.28(17)
C34 C35 S1 C29 178.1(2)
N2 C29 S1 C35 1.00(17)
N1 C29 S1 C35 -179.29(18)

loop_
_cod_related_entry_id
_cod_related_entry_database
_cod_related_entry_code
1 ChemSpider 30659447
